data_7006017
loop_
_publ_author_name
'Izod, Keith'
'Wills, Corinne'
'Clegg, William'
'Harrington, Ross W.'

_publ_section_title
;
 Alkali metal complexes of a phosphine-borane-stabilised carbanion:
 influence of co-ligands on structure.
;
_journal_issue 33
_journal_name_full 'Dalton transactions (Cambridge, England : 2003)'
_journal_page_first 3669
_journal_page_last 3675
_journal_paper_doi 10.1039/b708279g
_journal_year 2007
_chemical_formula_moiety 'C36 H100 B2 K2 N6 P2 Si4'
_chemical_formula_sum 'C36 H100 B2 K2 N6 P2 Si4'
_chemical_formula_weight 891.34
_chemical_name_systematic
;
?
;
_space_group_IT_number 15
_symmetry_cell_setting monoclinic
_symmetry_space_group_name_Hall '-C 2yc'
_symmetry_space_group_name_H-M 'C 1 2/c 1'
_atom_sites_solution_hydrogens mixed
_atom_sites_solution_primary direct
_atom_sites_solution_secondary difmap
_audit_creation_method SHELXL-97
_cell_angle_alpha 90.00
_cell_angle_beta 102.034(16)
_cell_angle_gamma 90.00
_cell_formula_units_Z 4
_cell_length_a 21.817(6)
_cell_length_b 9.323(4)
_cell_length_c 29.024(7)
_cell_measurement_reflns_used 100
_cell_measurement_temperature 150(2)
_cell_measurement_theta_max 27.50
_cell_measurement_theta_min 2.50
_cell_volume 5774(3)
_computing_cell_refinement EvalCCD
_computing_data_collection 'Nonius COLLECT'
_computing_data_reduction EvalCCD
_computing_molecular_graphics 'Bruker SHELXTL'
_computing_publication_material 'Bruker SHELXTL and local programs'
_computing_structure_refinement 'Bruker SHELXTL'
_computing_structure_solution SIR97
_diffrn_ambient_temperature 150(2)
_diffrn_measured_fraction_theta_full 0.994
_diffrn_measured_fraction_theta_max 0.994
_diffrn_measurement_device_type 'Nonius KappaCCD diffractometer'
_diffrn_measurement_method '\f and \w scans'
_diffrn_radiation_monochromator graphite
_diffrn_radiation_source 'sealed tube'
_diffrn_radiation_type MoK\a
_diffrn_radiation_wavelength 0.71073
_diffrn_reflns_av_R_equivalents 0.0732
_diffrn_reflns_av_sigmaI/netI 0.0287
_diffrn_reflns_limit_h_max 25
_diffrn_reflns_limit_h_min -25
_diffrn_reflns_limit_k_max 11
_diffrn_reflns_limit_k_min -11
_diffrn_reflns_limit_l_max 34
_diffrn_reflns_limit_l_min -34
_diffrn_reflns_number 64754
_diffrn_reflns_theta_full 25.00
_diffrn_reflns_theta_max 25.00
_diffrn_reflns_theta_min 4.33
_diffrn_standards_number 0
_exptl_absorpt_coefficient_mu 0.330
_exptl_absorpt_correction_T_max 0.937
_exptl_absorpt_correction_T_min 0.866
_exptl_absorpt_correction_type multi-scan
_exptl_absorpt_process_details SADABS
_exptl_crystal_colour colourless
_exptl_crystal_density_diffrn 1.025
_exptl_crystal_density_method 'not measured'
_exptl_crystal_description block
_exptl_crystal_F_000 1968
_exptl_crystal_size_max 0.45
_exptl_crystal_size_mid 0.30
_exptl_crystal_size_min 0.20
_refine_diff_density_max 0.784
_refine_diff_density_min -0.362
_refine_diff_density_rms 0.073
_refine_ls_extinction_method none
_refine_ls_goodness_of_fit_ref 1.086
_refine_ls_hydrogen_treatment mixed
_refine_ls_matrix_type full
_refine_ls_number_parameters 260
_refine_ls_number_reflns 5038
_refine_ls_number_restraints 0
_refine_ls_restrained_S_all 1.086
_refine_ls_R_factor_all 0.0607
_refine_ls_R_factor_gt 0.0500
_refine_ls_shift/su_max 0.001
_refine_ls_shift/su_mean 0.000
_refine_ls_structure_factor_coef Fsqd
_refine_ls_weighting_details 'calc w=1/[\s^2^(Fo^2^)+(0.0793P)^2^+9.3890P] where P=(Fo^2^+2Fc^2^)/3'
_refine_ls_weighting_scheme calc
_refine_ls_wR_factor_gt 0.1348
_refine_ls_wR_factor_ref 0.1425
_reflns_number_gt 4290
_reflns_number_total 5038
_reflns_threshold_expression I>2\s(I)
_cod_data_source_file b708279g.txt
_cod_data_source_block ki268_compound_2c
_cod_original_sg_symbol_H-M 'C 2/c'
_cod_database_code 7006017

loop_
_symmetry_equiv_pos_as_xyz
'x, y, z'
'-x, y, -z+1/2'
'x+1/2, y+1/2, z'
'-x+1/2, y+1/2, -z+1/2'
'-x, -y, -z'
'x, -y, z-1/2'
'-x+1/2, -y+1/2, -z'
'x+1/2, -y+1/2, z-1/2'

loop_
_atom_site_label
_atom_site_type_symbol
_atom_site_fract_x
_atom_site_fract_y
_atom_site_fract_z
_atom_site_U_iso_or_equiv
_atom_site_adp_type
_atom_site_occupancy
_atom_site_symmetry_multiplicity
_atom_site_calc_flag
_atom_site_refinement_flags
_atom_site_disorder_assembly
_atom_site_disorder_group
K1 K 0.54178(3) 0.19867(6) 0.672946(19) 0.02982(18) Uani 1 1 d . . .
P1 P 0.39932(3) 0.42359(7) 0.66496(2) 0.02384(18) Uani 1 1 d . . .
Si1 Si 0.39746(3) 0.45392(8) 0.55881(2) 0.0280(2) Uani 1 1 d . . .
Si2 Si 0.36009(3) 0.16861(8) 0.60194(2) 0.0292(2) Uani 1 1 d . . .
N1 N 0.64559(12) 0.3381(3) 0.64205(8) 0.0408(6) Uani 1 1 d . . .
N2 N 0.59230(10) 0.0609(3) 0.59771(8) 0.0369(6) Uani 1 1 d . . .
N3 N 0.61097(12) -0.0685(3) 0.69571(8) 0.0397(6) Uani 1 1 d . . .
B1 B 0.39814(16) 0.3069(4) 0.72035(10) 0.0350(7) Uani 1 1 d . . .
H1A H 0.3547(15) 0.243(4) 0.7186(11) 0.050(9) Uiso 1 1 d . . .
H1B H 0.3994(15) 0.382(4) 0.7496(11) 0.047(9) Uiso 1 1 d . . .
H1C H 0.4403(17) 0.229(4) 0.7277(13) 0.062(10) Uiso 1 1 d . . .
C1 C 0.40297(11) 0.3406(3) 0.61181(8) 0.0236(5) Uani 1 1 d . . .
C2 C 0.33201(13) 0.5463(3) 0.66006(11) 0.0404(7) Uani 1 1 d . . .
H2A H 0.3344 0.6204 0.6365 0.061 Uiso 1 1 calc R . .
H2B H 0.3329 0.5916 0.6906 0.061 Uiso 1 1 calc R . .
H2C H 0.2930 0.4921 0.6504 0.061 Uiso 1 1 calc R . .
C3 C 0.46447(12) 0.5491(3) 0.68384(9) 0.0317(6) Uani 1 1 d . . .
H3A H 0.4681 0.6122 0.6575 0.048 Uiso 1 1 calc R . .
H3B H 0.5035 0.4952 0.6939 0.048 Uiso 1 1 calc R . .
H3C H 0.4566 0.6070 0.7102 0.048 Uiso 1 1 calc R . .
C4 C 0.31415(15) 0.4917(4) 0.52667(11) 0.0548(9) Uani 1 1 d . . .
H4A H 0.2930 0.4011 0.5163 0.082 Uiso 1 1 calc R . .
H4B H 0.3148 0.5524 0.4992 0.082 Uiso 1 1 calc R . .
H4C H 0.2916 0.5413 0.5479 0.082 Uiso 1 1 calc R . .
C5 C 0.43785(14) 0.3730(4) 0.51308(9) 0.0404(7) Uani 1 1 d . . .
H5A H 0.4160 0.2851 0.5005 0.061 Uiso 1 1 calc R . .
H5B H 0.4814 0.3502 0.5277 0.061 Uiso 1 1 calc R . .
H5C H 0.4370 0.4418 0.4874 0.061 Uiso 1 1 calc R . .
C6 C 0.43424(15) 0.6389(3) 0.56893(10) 0.0405(7) Uani 1 1 d . . .
H6A H 0.4143 0.6925 0.5909 0.061 Uiso 1 1 calc R . .
H6B H 0.4283 0.6903 0.5389 0.061 Uiso 1 1 calc R . .
H6C H 0.4792 0.6292 0.5823 0.061 Uiso 1 1 calc R . .
C7 C 0.27517(14) 0.1820(4) 0.60762(12) 0.0500(8) Uani 1 1 d . . .
H7A H 0.2539 0.2563 0.5862 0.075 Uiso 1 1 calc R . .
H7B H 0.2735 0.2070 0.6401 0.075 Uiso 1 1 calc R . .
H7C H 0.2543 0.0896 0.5994 0.075 Uiso 1 1 calc R . .
C8 C 0.39681(17) 0.0170(3) 0.64190(11) 0.0490(8) Uani 1 1 d . . .
H8A H 0.4367 -0.0103 0.6340 0.074 Uiso 1 1 calc R . .
H8B H 0.3685 -0.0657 0.6376 0.074 Uiso 1 1 calc R . .
H8C H 0.4042 0.0488 0.6748 0.074 Uiso 1 1 calc R . .
C9 C 0.35430(14) 0.0907(3) 0.54108(10) 0.0412(7) Uani 1 1 d . . .
H9A H 0.3965 0.0736 0.5356 0.062 Uiso 1 1 calc R . .
H9B H 0.3322 0.1582 0.5175 0.062 Uiso 1 1 calc R . .
H9C H 0.3312 -0.0001 0.5386 0.062 Uiso 1 1 calc R . .
C10 C 0.69803(19) 0.3899(5) 0.68043(12) 0.0665(11) Uani 1 1 d . . .
H10A H 0.7223 0.3076 0.6953 0.100 Uiso 1 1 calc R . .
H10B H 0.6807 0.4421 0.7041 0.100 Uiso 1 1 calc R . .
H10C H 0.7254 0.4538 0.6670 0.100 Uiso 1 1 calc R . .
C11 C 0.60929(16) 0.4615(3) 0.62184(13) 0.0488(8) Uani 1 1 d . . .
H11A H 0.5711 0.4291 0.6003 0.073 Uiso 1 1 calc R . .
H11B H 0.6343 0.5199 0.6045 0.073 Uiso 1 1 calc R . .
H11C H 0.5980 0.5191 0.6471 0.073 Uiso 1 1 calc R . .
C12 C 0.67304(16) 0.2591(4) 0.60780(12) 0.0504(8) Uani 1 1 d . . .
H12A H 0.7060 0.1942 0.6248 0.060 Uiso 1 1 calc R . .
H12B H 0.6932 0.3280 0.5897 0.060 Uiso 1 1 calc R . .
C13 C 0.62614(16) 0.1734(4) 0.57451(11) 0.0505(8) Uani 1 1 d . . .
H13A H 0.6476 0.1250 0.5519 0.061 Uiso 1 1 calc R . .
H13B H 0.5946 0.2395 0.5563 0.061 Uiso 1 1 calc R . .
C14 C 0.53632(14) 0.0154(4) 0.56344(10) 0.0453(8) Uani 1 1 d . . .
H14A H 0.5132 -0.0556 0.5780 0.068 Uiso 1 1 calc R . .
H14B H 0.5489 -0.0273 0.5360 0.068 Uiso 1 1 calc R . .
H14C H 0.5094 0.0987 0.5534 0.068 Uiso 1 1 calc R . .
C15 C 0.63285(16) -0.0594(4) 0.61386(11) 0.0494(8) Uani 1 1 d . . .
H15A H 0.6757 -0.0232 0.6266 0.059 Uiso 1 1 calc R . .
H15B H 0.6348 -0.1219 0.5866 0.059 Uiso 1 1 calc R . .
C16 C 0.61206(18) -0.1467(3) 0.65086(12) 0.0531(9) Uani 1 1 d . . .
H16A H 0.6403 -0.2304 0.6583 0.064 Uiso 1 1 calc R . .
H16B H 0.5694 -0.1837 0.6378 0.064 Uiso 1 1 calc R . .
C17 C 0.5777(2) -0.1570(4) 0.72354(13) 0.0685(11) Uani 1 1 d . . .
H17A H 0.5743 -0.1056 0.7524 0.103 Uiso 1 1 calc R . .
H17B H 0.6007 -0.2468 0.7319 0.103 Uiso 1 1 calc R . .
H17C H 0.5357 -0.1783 0.7052 0.103 Uiso 1 1 calc R . .
C18 C 0.67270(18) -0.0323(5) 0.72082(15) 0.0692(11) Uani 1 1 d . . .
H18A H 0.6707 0.0035 0.7522 0.104 Uiso 1 1 calc R . .
H18B H 0.6903 0.0420 0.7035 0.104 Uiso 1 1 calc R . .
H18C H 0.6994 -0.1178 0.7239 0.104 Uiso 1 1 calc R . .

loop_
_atom_site_aniso_label
_atom_site_aniso_U_11
_atom_site_aniso_U_22
_atom_site_aniso_U_33
_atom_site_aniso_U_23
_atom_site_aniso_U_13
_atom_site_aniso_U_12
K1 0.0303(3) 0.0362(3) 0.0237(3) -0.0042(2) 0.0073(2) 0.0016(2)
P1 0.0219(3) 0.0329(4) 0.0162(3) -0.0005(3) 0.0028(2) 0.0010(3)
Si1 0.0261(4) 0.0396(4) 0.0166(3) 0.0036(3) 0.0003(3) -0.0014(3)
Si2 0.0276(4) 0.0345(4) 0.0266(4) -0.0050(3) 0.0081(3) -0.0073(3)
N1 0.0500(15) 0.0411(14) 0.0357(13) 0.0027(11) 0.0190(11) -0.0014(12)
N2 0.0295(12) 0.0554(15) 0.0236(11) -0.0120(11) 0.0003(9) 0.0043(11)
N3 0.0516(15) 0.0345(13) 0.0338(13) -0.0019(10) 0.0103(11) -0.0051(11)
B1 0.0402(18) 0.0478(19) 0.0182(14) 0.0023(13) 0.0085(13) -0.0015(15)
C1 0.0222(12) 0.0331(13) 0.0147(11) -0.0003(10) 0.0023(9) -0.0026(10)
C2 0.0308(15) 0.0512(18) 0.0393(16) -0.0050(14) 0.0074(12) 0.0114(13)
C3 0.0319(14) 0.0380(15) 0.0232(13) -0.0056(11) 0.0009(11) -0.0043(12)
C4 0.0408(18) 0.080(2) 0.0365(17) 0.0160(17) -0.0083(14) 0.0068(17)
C5 0.0469(17) 0.0518(18) 0.0247(14) -0.0013(13) 0.0124(12) -0.0089(14)
C6 0.0526(18) 0.0387(16) 0.0302(15) 0.0102(13) 0.0084(13) 0.0007(14)
C7 0.0384(17) 0.060(2) 0.057(2) -0.0144(16) 0.0213(15) -0.0189(15)
C8 0.070(2) 0.0372(17) 0.0416(17) 0.0004(14) 0.0159(16) -0.0032(16)
C9 0.0321(15) 0.0543(18) 0.0361(16) -0.0149(14) 0.0047(12) -0.0132(14)
C10 0.066(2) 0.087(3) 0.0434(19) 0.007(2) 0.0023(17) -0.023(2)
C11 0.0488(19) 0.0395(17) 0.059(2) -0.0024(15) 0.0143(16) 0.0000(14)
C12 0.056(2) 0.0513(19) 0.0501(19) 0.0031(16) 0.0244(16) -0.0004(16)
C13 0.0514(19) 0.073(2) 0.0313(15) -0.0025(16) 0.0178(14) -0.0025(17)
C14 0.0364(16) 0.0569(19) 0.0361(16) -0.0103(15) -0.0070(13) 0.0010(14)
C15 0.0484(19) 0.059(2) 0.0376(17) -0.0118(15) 0.0019(14) 0.0191(16)
C16 0.071(2) 0.0332(16) 0.055(2) -0.0072(15) 0.0123(17) 0.0015(16)
C17 0.096(3) 0.062(2) 0.050(2) 0.0022(18) 0.022(2) -0.026(2)
C18 0.060(2) 0.070(3) 0.069(3) -0.021(2) -0.0047(19) 0.003(2)

loop_
_atom_type_symbol
_atom_type_description
_atom_type_scat_dispersion_real
_atom_type_scat_dispersion_imag
_atom_type_scat_source
C C 0.0033 0.0016 'International Tables Vol C Tables 4.2.6.8 and 6.1.1.4'
H H 0.0000 0.0000 'International Tables Vol C Tables 4.2.6.8 and 6.1.1.4'
B B 0.0013 0.0007 'International Tables Vol C Tables 4.2.6.8 and 6.1.1.4'
N N 0.0061 0.0033 'International Tables Vol C Tables 4.2.6.8 and 6.1.1.4'
Si Si 0.0817 0.0704 'International Tables Vol C Tables 4.2.6.8 and 6.1.1.4'
P P 0.1023 0.0942 'International Tables Vol C Tables 4.2.6.8 and 6.1.1.4'
K K 0.2009 0.2494 'International Tables Vol C Tables 4.2.6.8 and 6.1.1.4'

loop_
_geom_angle_atom_site_label_1
_geom_angle_atom_site_label_2
_geom_angle_atom_site_label_3
_geom_angle
_geom_angle_site_symmetry_1
_geom_angle_site_symmetry_3
_geom_angle_publ_flag
N1 K1 N2 61.95(7) . . ?
N1 K1 N3 92.97(7) . . ?
N1 K1 H1C 146.1(7) . . ?
N1 K1 C1 109.11(7) . . ?
N2 K1 N3 62.51(7) . . ?
N2 K1 H1C 150.3(7) . . ?
N2 K1 C1 102.19(6) . . ?
N3 K1 H1C 111.4(7) . . ?
N3 K1 C1 143.52(7) . . ?
H1C K1 C1 64.5(7) . . ?
B1 P1 C1 119.61(14) . . ?
B1 P1 C2 105.26(15) . . ?
B1 P1 C3 104.64(14) . . ?
C1 P1 C2 112.95(13) . . ?
C1 P1 C3 111.85(12) . . ?
C2 P1 C3 100.50(14) . . ?
C1 Si1 C4 113.90(14) . . ?
C1 Si1 C5 113.32(13) . . ?
C1 Si1 C6 115.97(12) . . ?
C4 Si1 C5 105.52(15) . . ?
C4 Si1 C6 103.78(16) . . ?
C5 Si1 C6 103.09(14) . . ?
C1 Si2 C7 113.65(13) . . ?
C1 Si2 C8 114.59(14) . . ?
C1 Si2 C9 114.30(12) . . ?
C7 Si2 C8 106.93(16) . . ?
C7 Si2 C9 103.31(14) . . ?
C8 Si2 C9 102.86(15) . . ?
K1 N1 C10 115.91(19) . . ?
K1 N1 C11 94.86(18) . . ?
K1 N1 C12 116.12(19) . . ?
C10 N1 C11 108.2(3) . . ?
C10 N1 C12 108.1(3) . . ?
C11 N1 C12 113.0(3) . . ?
K1 N2 C13 108.66(17) . . ?
K1 N2 C14 104.00(17) . . ?
K1 N2 C15 113.42(17) . . ?
C13 N2 C14 108.2(2) . . ?
C13 N2 C15 111.0(2) . . ?
C14 N2 C15 111.2(3) . . ?
K1 N3 C16 108.70(18) . . ?
K1 N3 C17 108.5(2) . . ?
K1 N3 C18 107.6(2) . . ?
C16 N3 C17 107.9(3) . . ?
C16 N3 C18 111.9(3) . . ?
C17 N3 C18 112.2(3) . . ?
P1 B1 H1A 114.9(17) . . ?
P1 B1 H1B 106.2(17) . . ?
P1 B1 H1C 111.0(18) . . ?
H1A B1 H1B 105(2) . . ?
H1A B1 H1C 108(3) . . ?
H1B B1 H1C 112(2) . . ?
K1 C1 P1 84.94(8) . . ?
K1 C1 Si1 123.12(10) . . ?
K1 C1 Si2 96.25(10) . . ?
P1 C1 Si1 118.42(14) . . ?
P1 C1 Si2 114.04(13) . . ?
Si1 C1 Si2 115.06(12) . . ?
P1 C2 H2A 109.5 . . ?
P1 C2 H2B 109.5 . . ?
P1 C2 H2C 109.5 . . ?
H2A C2 H2B 109.5 . . ?
H2A C2 H2C 109.5 . . ?
H2B C2 H2C 109.5 . . ?
P1 C3 H3A 109.5 . . ?
P1 C3 H3B 109.5 . . ?
P1 C3 H3C 109.5 . . ?
H3A C3 H3B 109.5 . . ?
H3A C3 H3C 109.5 . . ?
H3B C3 H3C 109.5 . . ?
Si1 C4 H4A 109.5 . . ?
Si1 C4 H4B 109.5 . . ?
Si1 C4 H4C 109.5 . . ?
H4A C4 H4B 109.5 . . ?
H4A C4 H4C 109.5 . . ?
H4B C4 H4C 109.5 . . ?
Si1 C5 H5A 109.5 . . ?
Si1 C5 H5B 109.5 . . ?
Si1 C5 H5C 109.5 . . ?
H5A C5 H5B 109.5 . . ?
H5A C5 H5C 109.5 . . ?
H5B C5 H5C 109.5 . . ?
Si1 C6 H6A 109.5 . . ?
Si1 C6 H6B 109.5 . . ?
Si1 C6 H6C 109.5 . . ?
H6A C6 H6B 109.5 . . ?
H6A C6 H6C 109.5 . . ?
H6B C6 H6C 109.5 . . ?
Si2 C7 H7A 109.5 . . ?
Si2 C7 H7B 109.5 . . ?
Si2 C7 H7C 109.5 . . ?
H7A C7 H7B 109.5 . . ?
H7A C7 H7C 109.5 . . ?
H7B C7 H7C 109.5 . . ?
Si2 C8 H8A 109.5 . . ?
Si2 C8 H8B 109.5 . . ?
Si2 C8 H8C 109.5 . . ?
H8A C8 H8B 109.5 . . ?
H8A C8 H8C 109.5 . . ?
H8B C8 H8C 109.5 . . ?
Si2 C9 H9A 109.5 . . ?
Si2 C9 H9B 109.5 . . ?
Si2 C9 H9C 109.5 . . ?
H9A C9 H9B 109.5 . . ?
H9A C9 H9C 109.5 . . ?
H9B C9 H9C 109.5 . . ?
N1 C10 H10A 109.5 . . ?
N1 C10 H10B 109.5 . . ?
N1 C10 H10C 109.5 . . ?
H10A C10 H10B 109.5 . . ?
H10A C10 H10C 109.5 . . ?
H10B C10 H10C 109.5 . . ?
N1 C11 H11A 109.5 . . ?
N1 C11 H11B 109.5 . . ?
N1 C11 H11C 109.5 . . ?
H11A C11 H11B 109.5 . . ?
H11A C11 H11C 109.5 . . ?
H11B C11 H11C 109.5 . . ?
N1 C12 H12A 109.0 . . ?
N1 C12 H12B 109.0 . . ?
N1 C12 C13 112.9(3) . . ?
H12A C12 H12B 107.8 . . ?
H12A C12 C13 109.0 . . ?
H12B C12 C13 109.0 . . ?
N2 C13 C12 114.6(3) . . ?
N2 C13 H13A 108.6 . . ?
N2 C13 H13B 108.6 . . ?
C12 C13 H13A 108.6 . . ?
C12 C13 H13B 108.6 . . ?
H13A C13 H13B 107.6 . . ?
N2 C14 H14A 109.5 . . ?
N2 C14 H14B 109.5 . . ?
N2 C14 H14C 109.5 . . ?
H14A C14 H14B 109.5 . . ?
H14A C14 H14C 109.5 . . ?
H14B C14 H14C 109.5 . . ?
N2 C15 H15A 108.9 . . ?
N2 C15 H15B 108.9 . . ?
N2 C15 C16 113.6(3) . . ?
H15A C15 H15B 107.7 . . ?
H15A C15 C16 108.9 . . ?
H15B C15 C16 108.9 . . ?
N3 C16 C15 115.0(3) . . ?
N3 C16 H16A 108.5 . . ?
N3 C16 H16B 108.5 . . ?
C15 C16 H16A 108.5 . . ?
C15 C16 H16B 108.5 . . ?
H16A C16 H16B 107.5 . . ?
N3 C17 H17A 109.5 . . ?
N3 C17 H17B 109.5 . . ?
N3 C17 H17C 109.5 . . ?
H17A C17 H17B 109.5 . . ?
H17A C17 H17C 109.5 . . ?
H17B C17 H17C 109.5 . . ?
N3 C18 H18A 109.5 . . ?
N3 C18 H18B 109.5 . . ?
N3 C18 H18C 109.5 . . ?
H18A C18 H18B 109.5 . . ?
H18A C18 H18C 109.5 . . ?
H18B C18 H18C 109.5 . . ?

loop_
_geom_bond_atom_site_label_1
_geom_bond_atom_site_label_2
_geom_bond_distance
_geom_bond_site_symmetry_2
_geom_bond_publ_flag
K1 N1 2.910(3) . ?
K1 N2 2.939(2) . ?
K1 N3 2.916(3) . ?
K1 H1C 3.00(4) . ?
K1 C1 3.440(3) . ?
P1 B1 1.946(3) . ?
P1 C1 1.742(2) . ?
P1 C2 1.843(3) . ?
P1 C3 1.834(3) . ?
Si1 C1 1.849(2) . ?
Si1 C4 1.895(3) . ?
Si1 C5 1.896(3) . ?
Si1 C6 1.899(3) . ?
Si2 C1 1.848(3) . ?
Si2 C7 1.898(3) . ?
Si2 C8 1.897(3) . ?
Si2 C9 1.890(3) . ?
N1 C10 1.500(4) . ?
N1 C11 1.450(4) . ?
N1 C12 1.462(4) . ?
N2 C13 1.519(4) . ?
N2 C14 1.468(3) . ?
N2 C15 1.445(4) . ?
N3 C16 1.497(4) . ?
N3 C17 1.451(4) . ?
N3 C18 1.431(4) . ?
B1 H1A 1.11(3) . ?
B1 H1B 1.10(3) . ?
B1 H1C 1.16(4) . ?
C2 H2A 0.980 . ?
C2 H2B 0.980 . ?
C2 H2C 0.980 . ?
C3 H3A 0.980 . ?
C3 H3B 0.980 . ?
C3 H3C 0.980 . ?
C4 H4A 0.980 . ?
C4 H4B 0.980 . ?
C4 H4C 0.980 . ?
C5 H5A 0.980 . ?
C5 H5B 0.980 . ?
C5 H5C 0.980 . ?
C6 H6A 0.980 . ?
C6 H6B 0.980 . ?
C6 H6C 0.980 . ?
C7 H7A 0.980 . ?
C7 H7B 0.980 . ?
C7 H7C 0.980 . ?
C8 H8A 0.980 . ?
C8 H8B 0.980 . ?
C8 H8C 0.980 . ?
C9 H9A 0.980 . ?
C9 H9B 0.980 . ?
C9 H9C 0.980 . ?
C10 H10A 0.980 . ?
C10 H10B 0.980 . ?
C10 H10C 0.980 . ?
C11 H11A 0.980 . ?
C11 H11B 0.980 . ?
C11 H11C 0.980 . ?
C12 H12A 0.990 . ?
C12 H12B 0.990 . ?
C12 C13 1.486(5) . ?
C13 H13A 0.990 . ?
C13 H13B 0.990 . ?
C14 H14A 0.980 . ?
C14 H14B 0.980 . ?
C14 H14C 0.980 . ?
C15 H15A 0.990 . ?
C15 H15B 0.990 . ?
C15 C16 1.492(5) . ?
C16 H16A 0.990 . ?
C16 H16B 0.990 . ?
C17 H17A 0.980 . ?
C17 H17B 0.980 . ?
C17 H17C 0.980 . ?
C18 H18A 0.980 . ?
C18 H18B 0.980 . ?
C18 H18C 0.980 . ?
